data_7212079
loop_
_publ_author_name
'Wen, Gui-Lin'
'Wang, Yao-Yu'
'Zhang, Wei-Hong'
'Ren, Chen'
'Liu, Rui-Ting'
'Shi, Qi-Zhen'

_publ_section_title
;
 Self-assembled coordination polymers of V-shaped bis(pyridyl)thiadiazole
 dependent upon the spacer length and flexibility of aliphatic
 dicarboxylate ligands
;
_journal_issue 4
_journal_name_full CrystEngComm
_journal_page_first 1238
_journal_paper_doi 10.1039/b919381m
_journal_volume 12
_journal_year 2010
_chemical_formula_sum 'C17 H14 Cu N4 O4 S'
_chemical_formula_weight 433.92
_chemical_name_systematic
;
?
;
_space_group_IT_number 14
_symmetry_cell_setting monoclinic
_symmetry_space_group_name_Hall '-P 2ybc'
_symmetry_space_group_name_H-M 'P 1 21/c 1'
_atom_sites_solution_hydrogens geom
_atom_sites_solution_primary direct
_atom_sites_solution_secondary difmap
_audit_creation_method SHELXL-97
_cell_angle_alpha 90.00
_cell_angle_beta 95.759(12)
_cell_angle_gamma 90.00
_cell_formula_units_Z 4
_cell_length_a 15.180(8)
_cell_length_b 12.571(7)
_cell_length_c 8.951(5)
_cell_measurement_temperature 292(2)
_cell_volume 1699.5(16)
_computing_cell_refinement 'Bruker SMART'
_computing_data_collection 'Bruker SMART'
_computing_data_reduction 'Bruker SAINT'
_computing_molecular_graphics 'Bruker SHELXTL'
_computing_publication_material 'Bruker SHELXTL'
_computing_structure_refinement 'SHELXL-97 (Sheldrick, 1997)'
_computing_structure_solution 'SHELXS-97 (Sheldrick, 1990)'
_diffrn_ambient_temperature 292(2)
_diffrn_measured_fraction_theta_full 0.994
_diffrn_measured_fraction_theta_max 0.994
_diffrn_measurement_device_type 'CCD area detector'
_diffrn_measurement_method 'phi and omega scans'
_diffrn_radiation_monochromator graphite
_diffrn_radiation_source 'fine-focus sealed tube'
_diffrn_radiation_type MoK\a
_diffrn_radiation_wavelength 0.71073
_diffrn_reflns_av_R_equivalents 0.1200
_diffrn_reflns_av_sigmaI/netI 0.1965
_diffrn_reflns_limit_h_max 18
_diffrn_reflns_limit_h_min -10
_diffrn_reflns_limit_k_max 13
_diffrn_reflns_limit_k_min -15
_diffrn_reflns_limit_l_max 10
_diffrn_reflns_limit_l_min -10
_diffrn_reflns_number 8374
_diffrn_reflns_theta_full 25.20
_diffrn_reflns_theta_max 25.20
_diffrn_reflns_theta_min 2.11
_exptl_absorpt_coefficient_mu 1.442
_exptl_absorpt_correction_T_max 0.8460
_exptl_absorpt_correction_T_min 0.7814
_exptl_absorpt_correction_type multi-scan
_exptl_absorpt_process_details SADABS
_exptl_crystal_colour blue
_exptl_crystal_density_diffrn 1.696
_exptl_crystal_density_method 'not measured'
_exptl_crystal_description block
_exptl_crystal_F_000 884
_exptl_crystal_size_max 0.18
_exptl_crystal_size_mid 0.17
_exptl_crystal_size_min 0.12
_refine_diff_density_max 1.055
_refine_diff_density_min -1.649
_refine_diff_density_rms 0.376
_refine_ls_extinction_method none
_refine_ls_goodness_of_fit_ref 1.055
_refine_ls_hydrogen_treatment constr
_refine_ls_matrix_type full
_refine_ls_number_parameters 244
_refine_ls_number_reflns 3051
_refine_ls_number_restraints 0
_refine_ls_restrained_S_all 1.055
_refine_ls_R_factor_all 0.1627
_refine_ls_R_factor_gt 0.0739
_refine_ls_shift/su_max 0.000
_refine_ls_shift/su_mean 0.000
_refine_ls_structure_factor_coef Fsqd
_refine_ls_weighting_details 'calc w=1/[\s^2^(Fo^2^)+(0.0950P)^2^+0.0932P] where P=(Fo^2^+2Fc^2^)/3'
_refine_ls_weighting_scheme calc
_refine_ls_wR_factor_gt 0.1789
_refine_ls_wR_factor_ref 0.2333
_reflns_number_gt 1221
_reflns_number_total 3051
_reflns_threshold_expression >2sigma(I)
_cod_data_source_file b919381m.txt
_cod_data_source_block xb2765
_cod_depositor_comments
;
The following automatic conversions were performed:

'_symmetry_cell_setting' value 'Monoclinic' changed to 'monoclinic'
according to /home/saulius/struct/CIF-dictionaries/cif_core.dic
dictionary named 'cif_core.dic' version 2.4.2 from
2011-04-26.

'_exptl_absorpt_correction_type' value 'MULTI-SCAN'
changed to 'multi-scan' according to
/home/saulius/struct/CIF-dictionaries/cif_core.dic dictionary named
'cif_core.dic' version 2.4.2 from
2011-04-26.

'_refine_ls_hydrogen_treatment' value 'CONSTR' changed
to 'constr' according to
/home/saulius/struct/CIF-dictionaries/cif_core.dic dictionary named
'cif_core.dic' version 2.4.2 from 2011-04-26.

Automatic conversion script
Id: cif_fix_values 1891 2012-01-12 08:04:46Z andrius 
;
_cod_original_sg_symbol_H-M P21/c
_cod_database_code 7212079

loop_
_symmetry_equiv_pos_as_xyz
'x, y, z'
'-x, y+1/2, -z+1/2'
'-x, -y, -z'
'x, -y-1/2, z-1/2'

loop_
_atom_site_label
_atom_site_type_symbol
_atom_site_fract_x
_atom_site_fract_y
_atom_site_fract_z
_atom_site_U_iso_or_equiv
_atom_site_adp_type
_atom_site_occupancy
_atom_site_symmetry_multiplicity
_atom_site_calc_flag
_atom_site_refinement_flags
Cu1 Cu 0.93158(8) 0.44794(9) 0.43528(13) 0.0380(5) Uani 1 1 d .
S1 S 0.5578(2) 0.3960(2) -0.1654(3) 0.0541(9) Uani 1 1 d .
O1 O 0.9931(5) 0.3144(5) 0.4957(7) 0.051(2) Uani 1 1 d .
O2 O 1.1104(4) 0.4057(5) 0.5991(7) 0.046(2) Uani 1 1 d .
O3 O 1.1216(5) -0.0473(5) 0.8730(7) 0.0456(18) Uani 1 1 d .
O4 O 1.0025(5) 0.0401(5) 0.7666(7) 0.0450(18) Uani 1 1 d .
N1 N 0.8201(6) 0.3860(6) 0.2854(10) 0.049(3) Uani 1 1 d .
N2 N 0.5976(5) 0.2015(7) -0.1005(8) 0.040(2) Uani 1 1 d .
N3 N 0.5285(6) 0.1978(7) -0.2162(8) 0.044(2) Uani 1 1 d .
N4 N 0.2947(7) 0.3440(9) -0.6154(10) 0.068(3) Uani 1 1 d .
C1 C 1.0684(7) 0.3209(7) 0.5691(11) 0.040(3) Uani 1 1 d .
C2 C 1.1137(7) 0.2210(7) 0.6269(11) 0.054(3) Uani 1 1 d .
H2A H 1.0974 0.2081 0.7274 0.064 Uiso 1 1 calc R
H2B H 1.1771 0.2334 0.6356 0.064 Uiso 1 1 calc R
C3 C 1.0944(6) 0.1185(7) 0.5334(9) 0.034(2) Uani 1 1 d .
H3A H 1.0312 0.1123 0.5057 0.041 Uiso 1 1 calc R
H3B H 1.1234 0.1228 0.4418 0.041 Uiso 1 1 calc R
C4 C 1.1276(7) 0.0195(7) 0.6229(10) 0.039(3) Uani 1 1 d .
H4A H 1.1189 -0.0427 0.5589 0.046 Uiso 1 1 calc R
H4B H 1.1907 0.0267 0.6518 0.046 Uiso 1 1 calc R
C5 C 1.0810(7) 0.0027(7) 0.7616(11) 0.037(3) Uani 1 1 d .
C6 C 0.8199(7) 0.2900(8) 0.2159(11) 0.047(3) Uani 1 1 d .
H6 H 0.8663 0.2435 0.2436 0.057 Uiso 1 1 calc R
C7 C 0.7545(7) 0.2572(8) 0.1059(10) 0.042(3) Uani 1 1 d .
H7 H 0.7542 0.1883 0.0679 0.050 Uiso 1 1 calc R
C8 C 0.6897(6) 0.3296(8) 0.0540(11) 0.039(3) Uani 1 1 d .
C9 C 0.6883(8) 0.4279(7) 0.1279(12) 0.056(4) Uani 1 1 d .
H9 H 0.6432 0.4763 0.1013 0.067 Uiso 1 1 calc R
C10 C 0.7541(7) 0.4523(8) 0.2399(11) 0.047(3) Uani 1 1 d .
H10 H 0.7524 0.5183 0.2863 0.056 Uiso 1 1 calc R
C11 C 0.6181(7) 0.3003(8) -0.0615(10) 0.039(3) Uani 1 1 d .
C12 C 0.5013(7) 0.2924(8) -0.2617(11) 0.043(3) Uani 1 1 d .
C13 C 0.3161(8) 0.2468(11) -0.5611(13) 0.065(4) Uani 1 1 d .
H13 H 0.2845 0.1890 -0.6033 0.078 Uiso 1 1 calc R
C14 C 0.3821(7) 0.2271(9) -0.4468(11) 0.047(3) Uani 1 1 d .
H14 H 0.3949 0.1576 -0.4163 0.057 Uiso 1 1 calc R
C15 C 0.4288(7) 0.3102(9) -0.3782(11) 0.044(3) Uani 1 1 d .
C16 C 0.4073(7) 0.4137(9) -0.4287(11) 0.050(3) Uani 1 1 d .
H16 H 0.4374 0.4729 -0.3872 0.059 Uiso 1 1 calc R
C17 C 0.3384(8) 0.4238(9) -0.5449(10) 0.058(4) Uani 1 1 d .
H17 H 0.3219 0.4924 -0.5750 0.070 Uiso 1 1 calc R

loop_
_atom_site_aniso_label
_atom_site_aniso_U_11
_atom_site_aniso_U_22
_atom_site_aniso_U_33
_atom_site_aniso_U_23
_atom_site_aniso_U_13
_atom_site_aniso_U_12
Cu1 0.0527(9) 0.0147(6) 0.0441(7) -0.0016(6) -0.0081(6) -0.0006(7)
S1 0.069(2) 0.0299(16) 0.0581(17) -0.0012(14) -0.0195(16) -0.0040(15)
O1 0.075(6) 0.010(4) 0.062(5) -0.004(3) -0.031(4) 0.001(4)
O2 0.064(5) 0.015(4) 0.055(4) -0.006(3) -0.015(4) 0.002(4)
O3 0.058(5) 0.027(4) 0.051(4) 0.001(4) 0.000(4) 0.016(4)
O4 0.048(5) 0.033(4) 0.054(4) 0.007(4) 0.004(4) 0.004(4)
N1 0.053(6) 0.017(5) 0.070(6) -0.004(4) -0.027(5) 0.008(4)
N2 0.060(6) 0.029(5) 0.032(4) -0.005(4) 0.003(4) 0.001(4)
N3 0.053(6) 0.045(6) 0.032(4) -0.013(4) -0.001(4) 0.004(5)
N4 0.075(8) 0.068(8) 0.054(6) -0.017(6) -0.026(6) 0.014(6)
C1 0.040(7) 0.021(6) 0.056(6) 0.003(5) -0.015(6) 0.006(5)
C2 0.080(9) 0.006(5) 0.066(7) -0.004(5) -0.036(7) 0.007(5)
C3 0.045(7) 0.025(6) 0.034(5) 0.004(4) 0.011(5) -0.004(5)
C4 0.058(7) 0.017(5) 0.041(5) 0.005(5) -0.001(5) -0.001(5)
C5 0.048(8) 0.016(5) 0.045(6) -0.017(5) 0.002(6) 0.000(5)
C6 0.042(7) 0.036(7) 0.063(7) 0.006(6) 0.001(6) 0.008(6)
C7 0.056(8) 0.034(7) 0.034(6) 0.004(5) 0.005(6) -0.004(6)
C8 0.025(6) 0.038(6) 0.052(6) 0.006(5) -0.002(5) 0.002(5)
C9 0.071(9) 0.013(6) 0.075(8) -0.006(5) -0.039(7) 0.007(5)
C10 0.050(7) 0.024(6) 0.065(7) -0.002(6) -0.008(6) -0.003(6)
C11 0.047(7) 0.033(6) 0.036(5) 0.003(5) 0.001(5) 0.003(5)
C12 0.039(7) 0.032(6) 0.055(7) -0.008(6) -0.003(5) -0.003(5)
C13 0.055(8) 0.075(10) 0.063(8) -0.007(7) -0.009(7) -0.008(7)
C14 0.048(8) 0.045(7) 0.050(6) -0.003(6) 0.011(6) -0.004(6)
C15 0.032(7) 0.048(8) 0.051(6) -0.011(6) 0.005(5) -0.003(6)
C16 0.060(8) 0.047(8) 0.040(6) -0.005(5) -0.005(6) 0.000(6)
C17 0.087(10) 0.064(9) 0.025(5) -0.001(5) 0.010(6) 0.021(7)

loop_
_atom_type_symbol
_atom_type_description
_atom_type_scat_dispersion_real
_atom_type_scat_dispersion_imag
_atom_type_scat_source
C C 0.0033 0.0016 'International Tables Vol C Tables 4.2.6.8 and 6.1.1.4'
Cu Cu 0.3201 1.2651 'International Tables Vol C Tables 4.2.6.8 and 6.1.1.4'
N N 0.0061 0.0033 'International Tables Vol C Tables 4.2.6.8 and 6.1.1.4'
O O 0.0106 0.0060 'International Tables Vol C Tables 4.2.6.8 and 6.1.1.4'
S S 0.1246 0.1234 'International Tables Vol C Tables 4.2.6.8 and 6.1.1.4'
H H 0.0000 0.0000 'International Tables Vol C Tables 4.2.6.8 and 6.1.1.4'

loop_
_geom_angle_atom_site_label_1
_geom_angle_atom_site_label_2
_geom_angle_atom_site_label_3
_geom_angle
_geom_angle_site_symmetry_1
_geom_angle_site_symmetry_3
O4 Cu1 O2 90.1(3) 4_565 3_766
O4 Cu1 O3 168.8(3) 4_565 2_756
O2 Cu1 O3 87.3(3) 3_766 2_756
O4 Cu1 O1 89.7(3) 4_565 .
O2 Cu1 O1 168.5(3) 3_766 .
O3 Cu1 O1 90.6(3) 2_756 .
O4 Cu1 N1 90.3(3) 4_565 .
O2 Cu1 N1 91.1(3) 3_766 .
O3 Cu1 N1 100.7(3) 2_756 .
O1 Cu1 N1 100.4(3) . .
O4 Cu1 Cu1 80.2(2) 4_565 3_766
O2 Cu1 Cu1 80.30(19) 3_766 3_766
O3 Cu1 Cu1 88.6(2) 2_756 3_766
O1 Cu1 Cu1 88.4(2) . 3_766
N1 Cu1 Cu1 167.1(2) . 3_766
C11 S1 C12 87.3(5) . .
C1 O1 Cu1 117.8(6) . .
C1 O2 Cu1 127.7(6) . 3_766
C5 O3 Cu1 119.0(7) . 2_746
C5 O4 Cu1 129.9(6) . 4_566
C10 N1 C6 116.6(9) . .
C10 N1 Cu1 118.3(7) . .
C6 N1 Cu1 124.2(7) . .
C11 N2 N3 111.5(8) . .
C12 N3 N2 112.9(8) . .
C17 N4 C13 115.2(10) . .
O2 C1 O1 125.5(9) . .
O2 C1 C2 115.5(9) . .
O1 C1 C2 119.0(9) . .
C1 C2 C3 117.1(8) . .
C1 C2 H2A 108.0 . .
C3 C2 H2A 108.0 . .
C1 C2 H2B 108.0 . .
C3 C2 H2B 108.0 . .
H2A C2 H2B 107.3 . .
C4 C3 C2 111.0(7) . .
C4 C3 H3A 109.4 . .
C2 C3 H3A 109.4 . .
C4 C3 H3B 109.4 . .
C2 C3 H3B 109.4 . .
H3A C3 H3B 108.0 . .
C5 C4 C3 112.7(8) . .
C5 C4 H4A 109.0 . .
C3 C4 H4A 109.0 . .
C5 C4 H4B 109.0 . .
C3 C4 H4B 109.0 . .
H4A C4 H4B 107.8 . .
O3 C5 O4 121.8(9) . .
O3 C5 C4 118.7(10) . .
O4 C5 C4 119.5(9) . .
N1 C6 C7 123.8(9) . .
N1 C6 H6 118.1 . .
C7 C6 H6 118.1 . .
C8 C7 C6 118.4(10) . .
C8 C7 H7 120.8 . .
C6 C7 H7 120.8 . .
C7 C8 C9 117.6(9) . .
C7 C8 C11 121.4(9) . .
C9 C8 C11 120.5(9) . .
C10 C9 C8 119.7(9) . .
C10 C9 H9 120.1 . .
C8 C9 H9 120.1 . .
N1 C10 C9 123.4(10) . .
N1 C10 H10 118.3 . .
C9 C10 H10 118.3 . .
N2 C11 C8 124.0(9) . .
N2 C11 S1 114.6(7) . .
C8 C11 S1 121.3(8) . .
N3 C12 C15 123.7(9) . .
N3 C12 S1 113.6(8) . .
C15 C12 S1 122.7(8) . .
N4 C13 C14 124.2(11) . .
N4 C13 H13 117.9 . .
C14 C13 H13 117.9 . .
C15 C14 C13 119.9(11) . .
C15 C14 H14 120.0 . .
C13 C14 H14 120.0 . .
C14 C15 C16 117.9(10) . .
C14 C15 C12 121.5(11) . .
C16 C15 C12 120.5(9) . .
C17 C16 C15 117.0(10) . .
C17 C16 H16 121.5 . .
C15 C16 H16 121.5 . .
N4 C17 C16 125.7(11) . .
N4 C17 H17 117.2 . .
C16 C17 H17 117.2 . .

loop_
_geom_bond_atom_site_label_1
_geom_bond_atom_site_label_2
_geom_bond_distance
_geom_bond_site_symmetry_2
Cu1 O4 1.946(7) 4_565
Cu1 O2 1.962(6) 3_766
Cu1 O3 1.969(7) 2_756
Cu1 O1 1.970(6) .
Cu1 N1 2.194(8) .
Cu1 Cu1 2.624(2) 3_766
S1 C11 1.725(10) .
S1 C12 1.739(10) .
O1 C1 1.262(11) .
O2 C1 1.256(11) .
O2 Cu1 1.962(6) 3_766
O3 C5 1.284(11) .
O3 Cu1 1.969(7) 2_746
O4 C5 1.286(11) .
O4 Cu1 1.946(7) 4_566
N1 C10 1.335(12) .
N1 C6 1.358(12) .
N2 C11 1.318(12) .
N2 N3 1.399(10) .
N3 C12 1.309(12) .
N4 C17 1.327(13) .
N4 C13 1.343(14) .
C1 C2 1.499(12) .
C2 C3 1.549(12) .
C2 H2A 0.9700 .
C2 H2B 0.9700 .
C3 C4 1.538(12) .
C3 H3A 0.9700 .
C3 H3B 0.9700 .
C4 C5 1.504(13) .
C4 H4A 0.9700 .
C4 H4B 0.9700 .
C6 C7 1.389(12) .
C6 H6 0.9300 .
C7 C8 1.385(13) .
C7 H7 0.9300 .
C8 C9 1.403(13) .
C8 C11 1.470(13) .
C9 C10 1.377(13) .
C9 H9 0.9300 .
C10 H10 0.9300 .
C12 C15 1.456(13) .
C13 C14 1.380(14) .
C13 H13 0.9300 .
C14 C15 1.373(14) .
C14 H14 0.9300 .
C15 C16 1.405(14) .
C16 C17 1.405(13) .
C16 H16 0.9300 .
C17 H17 0.9300 .

loop_
_geom_torsion_atom_site_label_1
_geom_torsion_atom_site_label_2
_geom_torsion_atom_site_label_3
_geom_torsion_atom_site_label_4
_geom_torsion
_geom_torsion_site_symmetry_1
O4 Cu1 O1 C1 80.8(8) 4_565
O2 Cu1 O1 C1 -8(2) 3_766
O3 Cu1 O1 C1 -87.9(8) 2_756
N1 Cu1 O1 C1 171.1(8) .
Cu1 Cu1 O1 C1 0.7(8) 3_766
O4 Cu1 N1 C10 -101.1(8) 4_565
O2 Cu1 N1 C10 -11.0(8) 3_766
O3 Cu1 N1 C10 76.5(8) 2_756
O1 Cu1 N1 C10 169.1(8) .
Cu1 Cu1 N1 C10 -58.7(16) 3_766
O4 Cu1 N1 C6 67.7(9) 4_565
O2 Cu1 N1 C6 157.8(9) 3_766
O3 Cu1 N1 C6 -114.7(9) 2_756
O1 Cu1 N1 C6 -22.1(9) .
Cu1 Cu1 N1 C6 110.0(11) 3_766
C11 N2 N3 C12 1.4(12) .
Cu1 O2 C1 O1 8.0(17) 3_766
Cu1 O2 C1 C2 -172.2(7) 3_766
Cu1 O1 C1 O2 -4.9(15) .
Cu1 O1 C1 C2 175.3(7) .
O2 C1 C2 C3 -149.1(10) .
O1 C1 C2 C3 30.8(16) .
C1 C2 C3 C4 -167.1(9) .
C2 C3 C4 C5 63.2(11) .
Cu1 O3 C5 O4 -7.5(12) 2_746
Cu1 O3 C5 C4 171.4(6) 2_746
Cu1 O4 C5 O3 9.4(13) 4_566
Cu1 O4 C5 C4 -169.5(6) 4_566
C3 C4 C5 O3 -153.3(8) .
C3 C4 C5 O4 25.5(12) .
C10 N1 C6 C7 -2.0(16) .
Cu1 N1 C6 C7 -171.0(7) .
N1 C6 C7 C8 5.9(16) .
C6 C7 C8 C9 -7.1(15) .
C6 C7 C8 C11 -179.6(9) .
C7 C8 C9 C10 4.8(16) .
C11 C8 C9 C10 177.5(10) .
C6 N1 C10 C9 -0.5(17) .
Cu1 N1 C10 C9 169.1(9) .
C8 C9 C10 N1 -1.0(18) .
N3 N2 C11 C8 -178.2(9) .
N3 N2 C11 S1 -1.8(11) .
C7 C8 C11 N2 15.6(16) .
C9 C8 C11 N2 -156.8(10) .
C7 C8 C11 S1 -160.6(8) .
C9 C8 C11 S1 27.1(14) .
C12 S1 C11 N2 1.4(9) .
C12 S1 C11 C8 177.9(9) .
N2 N3 C12 C15 -178.4(9) .
N2 N3 C12 S1 -0.4(11) .
C11 S1 C12 N3 -0.5(9) .
C11 S1 C12 C15 177.5(9) .
C17 N4 C13 C14 -3.9(19) .
N4 C13 C14 C15 1.9(18) .
C13 C14 C15 C16 -0.3(16) .
C13 C14 C15 C12 -177.3(10) .
N3 C12 C15 C14 1.5(16) .
S1 C12 C15 C14 -176.4(8) .
N3 C12 C15 C16 -175.5(10) .
S1 C12 C15 C16 6.7(15) .
C14 C15 C16 C17 0.9(15) .
C12 C15 C16 C17 177.9(9) .
C13 N4 C17 C16 4.7(18) .
C15 C16 C17 N4 -3.3(17) .
